data_7242664
loop_
_publ_author_name
'Niu, Kaikai'
'Ding, Ling'
'Zhou, Pan'
'Hao, Yanke'
'Liu, Yuxiu'
'Song, Hongjian'
'Wang, Qingmin'

_publ_section_title
;
 Electro-oxidative C--H azolation of quinoxalin-2(1H)-ones
;
_journal_issue 9
_journal_name_full 'Green Chemistry'
_journal_page_first 3246
_journal_page_last 3249
_journal_paper_doi 10.1039/D1GC00861G
_journal_volume 23
_journal_year 2021
_chemical_formula_moiety 'C12 H10 N4 O, 0.5(H2 O)'
_chemical_formula_sum 'C12 H11 N4 O1.5'
_chemical_formula_weight 235.25
_space_group_crystal_system monoclinic
_space_group_IT_number 15
_space_group_name_Hall '-C 2yc'
_space_group_name_H-M_alt 'C 1 2/c 1'
_atom_sites_solution_hydrogens mixed
_atom_sites_solution_primary dual
_audit_creation_date 2020-10-11
_audit_creation_method
;
Olex2 1.2
(compiled 2018.05.29 svn.r3508 for OlexSys, GUI svn.r5506)
;
_audit_update_record
;
2020-10-12 deposited with the CCDC.	2021-04-13 downloaded from the CCDC.
;
_cell_angle_alpha 90
_cell_angle_beta 96.096(4)
_cell_angle_gamma 90
_cell_formula_units_Z 8
_cell_length_a 18.0472(7)
_cell_length_b 7.0440(3)
_cell_length_c 16.9293(8)
_cell_measurement_reflns_used 9309
_cell_measurement_temperature 113.15
_cell_measurement_theta_max 32.5340
_cell_measurement_theta_min 2.2660
_cell_volume 2139.96(16)
_computing_cell_refinement 'CrysAlisPro 1.171.39.46 (Rigaku OD, 2018)'
_computing_data_collection CrystalClear(Rigaku,2008)
_computing_data_reduction 'CrysAlisPro 1.171.39.46 (Rigaku OD, 2018)'
_computing_molecular_graphics 'Olex2 (Dolomanov et al., 2009)'
_computing_publication_material 'Olex2 (Dolomanov et al., 2009)'
_computing_structure_refinement 'ShelXL (Sheldrick, 2015)'
_computing_structure_solution 'ShelXT (Sheldrick, 2015)'
_diffrn_ambient_temperature 113.15
_diffrn_detector 'CCD plate'
_diffrn_measured_fraction_theta_full 0.997
_diffrn_measured_fraction_theta_max 0.998
_diffrn_measurement_details
;
List of Runs (angles in degrees, time in seconds):

  # Type    Start    End  Width  t~exp~   \w     \q     \k     \f   Frames
#--------------------------------------------------------------------------
  1  \w   -115.00  65.00   1.00    1.00    --  -25.00  45.00   0.00  180
  2  \w   -115.00  35.00   1.00    1.00    --  -25.00  45.00  90.00  150
  3  \w   -115.00   5.00   1.00    1.00    --  -25.00  45.00 180.00  120
;
_diffrn_measurement_device 'abstract diffractometer'
_diffrn_measurement_device_type 'Rigaku Saturn 70 CCD'
_diffrn_measurement_method '\w scans'
_diffrn_orient_matrix_type 'CrysAlisPro convention (1999,Acta A55,543-557)'
_diffrn_orient_matrix_UB_11 0.0011321000
_diffrn_orient_matrix_UB_12 -0.0466918000
_diffrn_orient_matrix_UB_13 -0.0347007000
_diffrn_orient_matrix_UB_21 -0.0105687000
_diffrn_orient_matrix_UB_22 0.0860081000
_diffrn_orient_matrix_UB_23 -0.0189438000
_diffrn_orient_matrix_UB_31 0.0407782000
_diffrn_orient_matrix_UB_32 0.0235498000
_diffrn_orient_matrix_UB_33 0.0003944000
_diffrn_radiation_monochromator confocal
_diffrn_radiation_probe x-ray
_diffrn_radiation_type MoK\a
_diffrn_radiation_wavelength 0.71073
_diffrn_reflns_av_R_equivalents 0.0445
_diffrn_reflns_av_unetI/netI 0.0302
_diffrn_reflns_Laue_measured_fraction_full 0.997
_diffrn_reflns_Laue_measured_fraction_max 0.998
_diffrn_reflns_limit_h_max 22
_diffrn_reflns_limit_h_min -22
_diffrn_reflns_limit_k_max 8
_diffrn_reflns_limit_k_min -8
_diffrn_reflns_limit_l_max 21
_diffrn_reflns_limit_l_min -21
_diffrn_reflns_number 9092
_diffrn_reflns_point_group_measured_fraction_full 0.997
_diffrn_reflns_point_group_measured_fraction_max 0.998
_diffrn_reflns_theta_full 25.242
_diffrn_reflns_theta_max 26.362
_diffrn_reflns_theta_min 2.270
_diffrn_source 'rotating anode'
_diffrn_source_type 'Enhance (Mo) X-ray Source'
_exptl_absorpt_coefficient_mu 0.102
_exptl_absorpt_correction_T_max 1.00000
_exptl_absorpt_correction_T_min 0.85477
_exptl_absorpt_correction_type multi-scan
_exptl_absorpt_process_details 'CrysAlisPro 1.171.39.46 (Rigaku Oxford Diffraction, 2018)'
_exptl_crystal_density_diffrn 1.460
_exptl_crystal_description block
_exptl_crystal_F_000 984
_exptl_crystal_size_max 0.18
_exptl_crystal_size_mid 0.16
_exptl_crystal_size_min 0.14
_refine_diff_density_max 0.240
_refine_diff_density_min -0.351
_refine_diff_density_rms 0.045
_refine_ls_extinction_coef 0.0092(12)
_refine_ls_extinction_expression Fc^*^=kFc[1+0.001xFc^2^\l^3^/sin(2\q)]^-1/4^
_refine_ls_extinction_method 'SHELXL-2018/3 (Sheldrick 2018)'
_refine_ls_goodness_of_fit_ref 1.052
_refine_ls_hydrogen_treatment constr
_refine_ls_matrix_type full
_refine_ls_number_parameters 168
_refine_ls_number_reflns 2181
_refine_ls_number_restraints 1
_refine_ls_restrained_S_all 1.053
_refine_ls_R_factor_all 0.0568
_refine_ls_R_factor_gt 0.0471
_refine_ls_shift/su_max 0.000
_refine_ls_shift/su_mean 0.000
_refine_ls_structure_factor_coef Fsqd
_refine_ls_weighting_details 'w=1/[\s^2^(Fo^2^)+(0.0526P)^2^+1.9817P] where P=(Fo^2^+2Fc^2^)/3'
_refine_ls_weighting_scheme calc
_refine_ls_wR_factor_gt 0.1138
_refine_ls_wR_factor_ref 0.1226
_reflns_Friedel_coverage 0.000
_reflns_number_gt 1828
_reflns_number_total 2181
_reflns_threshold_expression 'I > 2\s(I)'
_cod_data_source_file d1gc00861g2.cif
_cod_data_source_block r20201010a
_cod_depositor_comments 'Adding full bibliography for 7242664.cif.'
_cod_original_formula_sum 'C12 H11 N4 O1.50'
_cod_database_code 7242664
_shelx_shelxl_version_number 2018/3
_chemical_oxdiff_formula 'C11 H10 N O'
_shelx_space_group_comment
;
The symmetry employed for this shelxl refinement is uniquely defined
by the following loop, which should always be used as a source of
symmetry information in preference to the above space-group names.
They are only intended as comments.
;
_shelx_estimated_absorpt_t_max 0.986
_shelx_estimated_absorpt_t_min 0.982
_reflns_odcompleteness_completeness 99.77
_reflns_odcompleteness_iscentric 1
_reflns_odcompleteness_theta 26.32
_olex2_refinement_description
;
1. Fixed Uiso
 At 1.2 times of:
  All C(H) groups
 At 1.5 times of:
  All C(H,H,H) groups, All O(H,H) groups
2. Rigid bond restraints
 C3, C4
 with sigma for 1-2 distances of 0.005 and sigma for 1-3 distances of 0.005
3. Others
 Fixed Sof: O2(0.5) H2A(0.5) H2B(0.5)
4.a Free rotating group:
 O2(H2A,H2B)
4.b Aromatic/amide H refined with riding coordinates:
 C2(H2), C3(H3), C4(H4), C5(H5), C10(H10), C11(H11), C12(H12)
4.c Idealised Me refined as rotating group:
 C9(H9A,H9B,H9C)
;
_olex2_submission_special_instructions 'No special instructions were received'
_oxdiff_exptl_absorpt_empirical_details
;
Empirical correction (ABSPACK) includes:
- Absorption correction using spherical harmonics
- Frame scaling
- Detector area scaling
;
_oxdiff_exptl_absorpt_empirical_full_max 1.363
_oxdiff_exptl_absorpt_empirical_full_min 0.815

loop_
_space_group_symop_operation_xyz
'x, y, z'
'-x, y, -z+1/2'
'x+1/2, y+1/2, z'
'-x+1/2, y+1/2, -z+1/2'
'-x, -y, -z'
'x, -y, z-1/2'
'-x+1/2, -y+1/2, -z'
'x+1/2, -y+1/2, z-1/2'

loop_
_atom_site_label
_atom_site_type_symbol
_atom_site_fract_x
_atom_site_fract_y
_atom_site_fract_z
_atom_site_U_iso_or_equiv
_atom_site_adp_type
_atom_site_occupancy
_atom_site_site_symmetry_order
_atom_site_calc_flag
_atom_site_refinement_flags_posn
_atom_site_refinement_flags_adp
_atom_site_refinement_flags_occupancy
_atom_site_disorder_assembly
_atom_site_disorder_group
O1 O 0.16094(6) 0.61848(16) -0.02998(7) 0.0290(3) Uani 1 1 d . . . . .
N1 N 0.03896(7) 0.69308(18) -0.06495(7) 0.0233(3) Uani 1 1 d . . . . .
N2 N 0.02387(7) 0.76453(19) 0.09400(8) 0.0282(3) Uani 1 1 d . . . . .
N3 N 0.14455(7) 0.6707(2) 0.13195(8) 0.0297(4) Uani 1 1 d . . . . .
N4 N 0.12626(9) 0.6266(3) 0.20664(8) 0.0458(5) Uani 1 1 d . . . . .
C1 C -0.02988(8) 0.7534(2) -0.04358(10) 0.0260(4) Uani 1 1 d . . . . .
C2 C -0.09199(10) 0.7788(2) -0.09947(12) 0.0394(5) Uani 1 1 d . . . . .
H2 H -0.088268 0.756231 -0.154226 0.047 Uiso 1 1 calc R . . . .
C3 C -0.15821(10) 0.8366(3) -0.07460(16) 0.0530(6) Uani 1 1 d . U . . .
H3 H -0.200503 0.851280 -0.112577 0.064 Uiso 1 1 calc R . . . .
C4 C -0.16488(10) 0.8740(3) 0.00463(17) 0.0554(6) Uani 1 1 d . U . . .
H4 H -0.211145 0.915640 0.020473 0.066 Uiso 1 1 calc R . . . .
C5 C -0.10422(10) 0.8507(2) 0.06040(14) 0.0431(5) Uani 1 1 d . . . . .
H5 H -0.108547 0.876401 0.114809 0.052 Uiso 1 1 calc R . . . .
C6 C -0.03599(8) 0.7889(2) 0.03675(10) 0.0281(4) Uani 1 1 d . . . . .
C7 C 0.08604(8) 0.7076(2) 0.07206(9) 0.0227(3) Uani 1 1 d . . . . .
C8 C 0.10029(8) 0.66895(19) -0.01100(9) 0.0209(3) Uani 1 1 d . . . . .
C9 C 0.04753(10) 0.6556(3) -0.14886(10) 0.0400(5) Uani 1 1 d . . . . .
H9A H 0.039160 0.773089 -0.179479 0.060 Uiso 1 1 calc GR . . . .
H9B H 0.011123 0.559746 -0.169503 0.060 Uiso 1 1 calc GR . . . .
H9C H 0.098010 0.608783 -0.153564 0.060 Uiso 1 1 calc GR . . . .
C10 C 0.21972(9) 0.6707(3) 0.12904(11) 0.0364(4) Uani 1 1 d . . . . .
H10 H 0.245207 0.698431 0.084115 0.044 Uiso 1 1 calc R . . . .
C11 C 0.25103(11) 0.6234(3) 0.20273(12) 0.0532(6) Uani 1 1 d . . . . .
H11 H 0.302607 0.610234 0.219995 0.064 Uiso 1 1 calc R . . . .
C12 C 0.19147(12) 0.5980(4) 0.24782(12) 0.0599(7) Uani 1 1 d . . . . .
H12 H 0.197275 0.563844 0.302413 0.072 Uiso 1 1 calc R . . . .
O2 O -0.02227(14) 0.9423(3) 0.2420(2) 0.0385(8) Uani 0.5 1 d . . P A -1
H2A H -0.032425 0.862535 0.278612 0.058 Uiso 0.5 1 d G . P A -1
H2B H -0.002717 0.881633 0.204552 0.058 Uiso 0.5 1 d G . P A -1

loop_
_atom_site_aniso_label
_atom_site_aniso_U_11
_atom_site_aniso_U_22
_atom_site_aniso_U_33
_atom_site_aniso_U_23
_atom_site_aniso_U_13
_atom_site_aniso_U_12
O1 0.0242(6) 0.0305(6) 0.0337(7) -0.0029(5) 0.0096(5) 0.0001(5)
N1 0.0255(7) 0.0239(6) 0.0205(7) 0.0029(5) 0.0028(5) -0.0021(5)
N2 0.0285(7) 0.0273(7) 0.0307(7) -0.0103(6) 0.0114(6) -0.0104(5)
N3 0.0312(7) 0.0360(8) 0.0214(7) 0.0039(6) 0.0004(5) -0.0137(6)
N4 0.0494(10) 0.0665(11) 0.0203(7) 0.0066(7) -0.0014(7) -0.0317(8)
C1 0.0234(8) 0.0159(7) 0.0384(9) 0.0043(6) 0.0024(6) -0.0030(6)
C2 0.0313(9) 0.0287(9) 0.0552(12) 0.0141(8) -0.0091(8) -0.0057(7)
C3 0.0286(10) 0.0288(9) 0.0978(18) 0.0152(11) -0.0101(10) -0.0019(8)
C4 0.0202(9) 0.0210(9) 0.126(2) -0.0042(11) 0.0130(11) -0.0012(7)
C5 0.0313(9) 0.0240(8) 0.0780(14) -0.0167(9) 0.0239(9) -0.0075(7)
C6 0.0231(8) 0.0170(7) 0.0452(10) -0.0058(7) 0.0078(7) -0.0055(6)
C7 0.0246(7) 0.0209(7) 0.0228(8) -0.0004(6) 0.0034(6) -0.0069(6)
C8 0.0227(7) 0.0165(7) 0.0241(8) 0.0002(6) 0.0055(6) -0.0031(5)
C9 0.0432(10) 0.0587(12) 0.0183(9) 0.0016(8) 0.0039(7) -0.0125(9)
C10 0.0267(8) 0.0427(10) 0.0384(10) 0.0086(8) -0.0035(7) -0.0132(7)
C11 0.0421(11) 0.0654(14) 0.0470(12) 0.0211(10) -0.0188(9) -0.0267(10)
C12 0.0615(13) 0.0822(16) 0.0311(10) 0.0200(10) -0.0180(9) -0.0447(12)
O2 0.061(2) 0.0288(11) 0.0274(16) 0.0030(12) 0.0140(18) 0.0047(10)

loop_
_atom_type_symbol
_atom_type_description
_atom_type_scat_dispersion_real
_atom_type_scat_dispersion_imag
_atom_type_scat_source
C C 0.0033 0.0016 'International Tables Vol C Tables 4.2.6.8 and 6.1.1.4'
H H 0.0000 0.0000 'International Tables Vol C Tables 4.2.6.8 and 6.1.1.4'
N N 0.0061 0.0033 'International Tables Vol C Tables 4.2.6.8 and 6.1.1.4'
O O 0.0106 0.0060 'International Tables Vol C Tables 4.2.6.8 and 6.1.1.4'

loop_
_geom_angle_atom_site_label_1
_geom_angle_atom_site_label_2
_geom_angle_atom_site_label_3
_geom_angle
_geom_angle_site_symmetry_1
_geom_angle_site_symmetry_3
_geom_angle_publ_flag
C1 N1 C9 119.55(13) . . ?
C8 N1 C1 122.92(13) . . ?
C8 N1 C9 117.53(13) . . ?
C7 N2 C6 118.53(14) . . ?
N4 N3 C7 117.94(13) . . ?
C10 N3 N4 111.72(14) . . ?
C10 N3 C7 130.34(14) . . ?
C12 N4 N3 103.46(15) . . ?
N1 C1 C2 122.30(16) . . ?
N1 C1 C6 118.06(14) . . ?
C6 C1 C2 119.63(16) . . ?
C1 C2 H2 120.3 . . ?
C3 C2 C1 119.5(2) . . ?
C3 C2 H2 120.3 . . ?
C2 C3 H3 119.2 . . ?
C2 C3 C4 121.50(19) . . ?
C4 C3 H3 119.2 . . ?
C3 C4 H4 120.1 . . ?
C5 C4 C3 119.78(18) . . ?
C5 C4 H4 120.1 . . ?
C4 C5 H5 120.0 . . ?
C4 C5 C6 119.9(2) . . ?
C6 C5 H5 120.0 . . ?
N2 C6 C1 121.53(14) . . ?
N2 C6 C5 118.81(16) . . ?
C1 C6 C5 119.66(17) . . ?
N2 C7 N3 117.46(14) . . ?
N2 C7 C8 125.28(14) . . ?
N3 C7 C8 117.19(13) . . ?
O1 C8 N1 122.85(14) . . ?
O1 C8 C7 123.50(14) . . ?
N1 C8 C7 113.64(13) . . ?
N1 C9 H9A 109.5 . . ?
N1 C9 H9B 109.5 . . ?
N1 C9 H9C 109.5 . . ?
H9A C9 H9B 109.5 . . ?
H9A C9 H9C 109.5 . . ?
H9B C9 H9C 109.5 . . ?
N3 C10 H10 126.7 . . ?
C11 C10 N3 106.63(17) . . ?
C11 C10 H10 126.7 . . ?
C10 C11 H11 127.3 . . ?
C10 C11 C12 105.37(18) . . ?
C12 C11 H11 127.3 . . ?
N4 C12 C11 112.82(17) . . ?
N4 C12 H12 123.6 . . ?
C11 C12 H12 123.6 . . ?
H2A O2 H2B 109.5 . . ?

loop_
_geom_bond_atom_site_label_1
_geom_bond_atom_site_label_2
_geom_bond_distance
_geom_bond_site_symmetry_2
_geom_bond_publ_flag
O1 C8 1.2257(17) . ?
N1 C1 1.397(2) . ?
N1 C8 1.3688(19) . ?
N1 C9 1.469(2) . ?
N2 C6 1.383(2) . ?
N2 C7 1.283(2) . ?
N3 N4 1.3759(19) . ?
N3 C7 1.408(2) . ?
N3 C10 1.363(2) . ?
N4 C12 1.318(3) . ?
C1 C2 1.399(2) . ?
C1 C6 1.398(2) . ?
C2 H2 0.9500 . ?
C2 C3 1.370(3) . ?
C3 H3 0.9500 . ?
C3 C4 1.385(3) . ?
C4 H4 0.9500 . ?
C4 C5 1.378(3) . ?
C5 H5 0.9500 . ?
C5 C6 1.404(2) . ?
C7 C8 1.481(2) . ?
C9 H9A 0.9800 . ?
C9 H9B 0.9800 . ?
C9 H9C 0.9800 . ?
C10 H10 0.9500 . ?
C10 C11 1.355(3) . ?
C11 H11 0.9500 . ?
C11 C12 1.394(3) . ?
C12 H12 0.9500 . ?
O2 H2A 0.8700 . ?
O2 H2B 0.8705 . ?

loop_
_geom_torsion_atom_site_label_1
_geom_torsion_atom_site_label_2
_geom_torsion_atom_site_label_3
_geom_torsion_atom_site_label_4
_geom_torsion
_geom_torsion_site_symmetry_1
_geom_torsion_site_symmetry_2
_geom_torsion_site_symmetry_3
_geom_torsion_site_symmetry_4
_geom_torsion_publ_flag
N1 C1 C2 C3 179.37(15) . . . . ?
N1 C1 C6 N2 -0.3(2) . . . . ?
N1 C1 C6 C5 179.66(14) . . . . ?
N2 C7 C8 O1 178.40(14) . . . . ?
N2 C7 C8 N1 -2.2(2) . . . . ?
N3 N4 C12 C11 0.4(3) . . . . ?
N3 C7 C8 O1 -4.6(2) . . . . ?
N3 C7 C8 N1 174.82(12) . . . . ?
N3 C10 C11 C12 -0.5(2) . . . . ?
N4 N3 C7 N2 24.4(2) . . . . ?
N4 N3 C7 C8 -152.89(14) . . . . ?
N4 N3 C10 C11 0.8(2) . . . . ?
C1 N1 C8 O1 -178.97(13) . . . . ?
C1 N1 C8 C7 1.64(19) . . . . ?
C1 C2 C3 C4 1.2(3) . . . . ?
C2 C1 C6 N2 179.63(14) . . . . ?
C2 C1 C6 C5 -0.4(2) . . . . ?
C2 C3 C4 C5 -0.9(3) . . . . ?
C3 C4 C5 C6 -0.1(3) . . . . ?
C4 C5 C6 N2 -179.29(15) . . . . ?
C4 C5 C6 C1 0.7(2) . . . . ?
C6 N2 C7 N3 -175.52(13) . . . . ?
C6 N2 C7 C8 1.5(2) . . . . ?
C6 C1 C2 C3 -0.6(2) . . . . ?
C7 N2 C6 C1 -0.2(2) . . . . ?
C7 N2 C6 C5 179.85(14) . . . . ?
C7 N3 N4 C12 179.18(17) . . . . ?
C7 N3 C10 C11 -179.12(17) . . . . ?
C8 N1 C1 C2 179.51(14) . . . . ?
C8 N1 C1 C6 -0.6(2) . . . . ?
C9 N1 C1 C2 0.4(2) . . . . ?
C9 N1 C1 C6 -179.66(14) . . . . ?
C9 N1 C8 O1 0.2(2) . . . . ?
C9 N1 C8 C7 -179.24(13) . . . . ?
C10 N3 N4 C12 -0.7(2) . . . . ?
C10 N3 C7 N2 -155.73(17) . . . . ?
C10 N3 C7 C8 27.0(2) . . . . ?
C10 C11 C12 N4 0.0(3) . . . . ?
